data_1007200
loop_
_publ_author_name
'Averbuch-Pouchot, M T'
'Durif, A'

_publ_section_title
;
Structure of nonasilver sodium cyclooctaphosphate dinitrate
tetrahydrate: Ag~9~NaP~8~O~24~(NO~3~)~2~ . 4H~2~O
;
_journal_coden_ASTM ACSCEE
_journal_name_full 'Acta Crystallographica C (39,1983-)'
_journal_page_first 1173
_journal_page_last 1176
_journal_volume 48
_journal_year 1992
_chemical_formula_structural 'Ag9 Na (P8 O24) (N O3)2 (H2 O)4'
_chemical_formula_sum 'Ag9 H8 N2 Na O34 P8'
_chemical_name_systematic
;
Nonasilver sodium cyclo-octaphosphate bis(nitrate) tetrahydrate
;
_space_group_IT_number 63
_symmetry_cell_setting orthorhombic
_symmetry_Int_Tables_number 63
_symmetry_space_group_name_Hall '-C 2c 2'
_symmetry_space_group_name_H-M 'C m c m'
_cell_angle_alpha 90
_cell_angle_beta 90
_cell_angle_gamma 90
_cell_formula_units_Z 4
_cell_length_a 17.254(5)
_cell_length_b 7.543(1)
_cell_length_c 23.465(5)
_cell_volume 3053.9
_refine_ls_R_factor_all 0.044
_cod_original_formula_sum 'H8 Ag9 N2 Na O34 P8'
_cod_database_code 1007200

loop_
_symmetry_equiv_pos_as_xyz
x,y,z
x,-y,-z
x,y,1/2-z
x,-y,1/2+z
-x,-y,-z
-x,y,z
-x,-y,1/2+z
-x,y,1/2-z
1/2+x,1/2+y,z
1/2+x,1/2-y,-z
1/2+x,1/2+y,1/2-z
1/2+x,1/2-y,1/2+z
1/2-x,1/2-y,-z
1/2-x,1/2+y,z
1/2-x,1/2-y,1/2+z
1/2-x,1/2+y,1/2-z

loop_
_atom_site_label
_atom_site_type_symbol
_atom_site_symmetry_multiplicity
_atom_site_Wyckoff_symbol
_atom_site_fract_x
_atom_site_fract_y
_atom_site_fract_z
_atom_site_occupancy
_atom_site_attached_hydrogens
_atom_site_calc_flag
Ag1 Ag1+ 8 f 0. 0.3385(1) 0.03390(4) 1. 0 d
Ag2 Ag1+ 16 h 0.21658(5) 0.3718(1) 0.14692(3) 1. 0 d
Ag3 Ag1+ 8 g 0.38723(8) 0.2476(2) 0.25 1. 0 d
Ag4 Ag1+ 8 e 0.3160(1) 0. 0. 0.5 0 d
Na1 Na1+ 8 e 0.3160(1) 0. 0. 0.5 0 d
P1 P5+ 16 h 0.1376(1) 0.0385(3) 0.43819(8) 1. 0 d
P2 P5+ 16 h 0.4160(1) 0.2084(2) 0.38980(7) 1. 0 d
O1 O2- 16 h 0.1192(4) 0.2272(8) 0.0765(2) 1. 0 d
O2 O2- 8 e 0.1012(4) 0. 0. 1. 0 d
O3 O2- 16 h 0.4166(3) 0.4188(7) 0.3990(2) 1. 0 d
O4 O2- 16 h 0.2816(3) 0.4734(9) 0.0650(2) 1. 0 d
O5 O2- 16 h 0.4128(4) 0.1185(8) 0.0533(2) 1. 0 d
O6 O2- 16 h 0.3582(4) 0.1593(8) 0.1541(2) 1. 0 d
O7 O2- 8 f 0.5 0.1843(9) 0.3612(3) 1. 0 d
N1 N5+ 8 g 0.1828(6) 0.152(1) 0.25 1. 0 d
O8 O2- 8 g 0.2096(8) 0.305(2) 0.25 1. 0 d
O9 O2- 16 h 0.1701(5) 0.077(1) 0.2043(3) 1. 0 d
O10 O2- 8 f 0. 0.239(1) 0.1692(4) 1. 2 d
O11 O2- 4 c 0. 0.958(2) 0.25 1. 2 d
O12 O2- 4 c 0. 0.522(2) 0.25 1. 2 d

loop_
_atom_type_symbol
_atom_type_oxidation_number
Ag1+ 1.000
Na1+ 1.000
P5+ 5.000
O2- -2.000
N5+ 5.000
H1+ 1.000
